data_2236394
loop_
_publ_author_name
'Fun, Hoong-Kun'
'Chia, Tze Shyang'
'Frank, Priya V.'
'Poojary, Mahesha'
'Kalluraya, Balakrishna'

_publ_section_title
;
 (<i>E</i>)-<i>N</i>'-(4-Methoxybenzylidene)-2-(2-methyl-4-nitro-1<i>H</i>-imidazol-1-yl)acetohydrazide
;
_journal_coeditor_code IS5195
_journal_issue 10
_journal_name_full 'Acta Crystallographica Section E'
_journal_page_first o2988
_journal_page_last o2989
_journal_paper_doi 10.1107/S1600536812039621
_journal_volume 68
_journal_year 2012
_chemical_formula_iupac 'C14 H15 N5 O4'
_chemical_formula_moiety 'C14 H15 N5 O4'
_chemical_formula_sum 'C14 H15 N5 O4'
_chemical_formula_weight 317.31
_chemical_name_systematic
;
(<i>E</i>)-<i>N</i>'-(4-Methoxybenzylidene)-2-(2-methyl-4-nitro-1<i>H</i>-
imidazol-1-yl)acetohydrazide
;
_space_group_IT_number 2
_symmetry_cell_setting triclinic
_symmetry_space_group_name_Hall '-P 1'
_symmetry_space_group_name_H-M 'P -1'
_atom_sites_solution_hydrogens geom
_atom_sites_solution_primary direct
_atom_sites_solution_secondary difmap
_audit_creation_method SHELXL-97
_cell_angle_alpha 84.919(2)
_cell_angle_beta 87.353(2)
_cell_angle_gamma 84.6110(10)
_cell_formula_units_Z 2
_cell_length_a 4.33660(10)
_cell_length_b 12.9773(3)
_cell_length_c 13.2138(3)
_cell_measurement_reflns_used 5229
_cell_measurement_temperature 100.0(10)
_cell_measurement_theta_max 29.98
_cell_measurement_theta_min 2.31
_cell_volume 736.90(3)
_computing_cell_refinement 'SAINT (Bruker, 2009)'
_computing_data_collection 'APEX2 (Bruker, 2009)'
_computing_data_reduction 'SAINT (Bruker, 2009)'
_computing_molecular_graphics 'SHELXTL (Sheldrick, 2008)'
_computing_publication_material
;
SHELXTL (Sheldrick, 2008) and PLATON (Spek, 2009)
;
_computing_structure_refinement 'SHELXTL (Sheldrick, 2008)'
_computing_structure_solution 'SHELXTL (Sheldrick, 2008)'
_diffrn_ambient_temperature 100.0(10)
_diffrn_measured_fraction_theta_full 0.994
_diffrn_measured_fraction_theta_max 0.994
_diffrn_measurement_device_type
;
Bruker SMART APEXII CCD area-detector
;
_diffrn_measurement_method '\f and \w scans'
_diffrn_radiation_monochromator graphite
_diffrn_radiation_source 'fine-focus sealed tube'
_diffrn_radiation_type MoK\a
_diffrn_radiation_wavelength 0.71073
_diffrn_reflns_av_R_equivalents 0.0353
_diffrn_reflns_av_sigmaI/netI 0.0409
_diffrn_reflns_limit_h_max 6
_diffrn_reflns_limit_h_min -6
_diffrn_reflns_limit_k_max 18
_diffrn_reflns_limit_k_min -18
_diffrn_reflns_limit_l_max 18
_diffrn_reflns_limit_l_min -18
_diffrn_reflns_number 15663
_diffrn_reflns_theta_full 30.12
_diffrn_reflns_theta_max 30.12
_diffrn_reflns_theta_min 1.55
_diffrn_standards_number 0
_exptl_absorpt_coefficient_mu 0.108
_exptl_absorpt_correction_T_max 0.9879
_exptl_absorpt_correction_T_min 0.9473
_exptl_absorpt_correction_type multi-scan
_exptl_absorpt_process_details '(<i>SADABS</i>; Bruker, 2009)'
_exptl_crystal_colour yellow
_exptl_crystal_density_diffrn 1.430
_exptl_crystal_density_method 'not measured'
_exptl_crystal_description plate
_exptl_crystal_F_000 332
_exptl_crystal_size_max 0.51
_exptl_crystal_size_mid 0.19
_exptl_crystal_size_min 0.11
_refine_diff_density_max 0.340
_refine_diff_density_min -0.312
_refine_ls_extinction_method none
_refine_ls_goodness_of_fit_ref 1.030
_refine_ls_hydrogen_treatment mixed
_refine_ls_matrix_type full
_refine_ls_number_parameters 214
_refine_ls_number_reflns 4303
_refine_ls_number_restraints 0
_refine_ls_restrained_S_all 1.030
_refine_ls_R_factor_all 0.0760
_refine_ls_R_factor_gt 0.0528
_refine_ls_shift/su_max 0.000
_refine_ls_shift/su_mean 0.000
_refine_ls_structure_factor_coef Fsqd
_refine_ls_weighting_details 'calc w=1/[\s^2^(Fo^2^)+(0.0518P)^2^+0.4960P] where P=(Fo^2^+2Fc^2^)/3'
_refine_ls_weighting_scheme calc
_refine_ls_wR_factor_gt 0.1186
_refine_ls_wR_factor_ref 0.1313
_reflns_number_gt 3252
_reflns_number_total 4303
_reflns_threshold_expression I>2\s(I)
_cod_data_source_file is5195.cif
_cod_data_source_block I
_cod_database_code 2236394
_cod_database_fobs_code 2236394

loop_
_symmetry_equiv_pos_as_xyz
'x, y, z'
'-x, -y, -z'

loop_
_atom_site_type_symbol
_atom_site_label
_atom_site_fract_x
_atom_site_fract_y
_atom_site_fract_z
_atom_site_U_iso_or_equiv
_atom_site_adp_type
_atom_site_calc_flag
_atom_site_refinement_flags
_atom_site_occupancy
_atom_site_symmetry_multiplicity
O O1 -0.4105(3) 0.76565(9) 1.00477(9) 0.0228(3) Uani d . 1 1
O O2 1.0816(3) 0.88398(8) 0.42690(8) 0.0168(2) Uani d . 1 1
O O3 1.4713(3) 0.47331(9) 0.20227(9) 0.0237(3) Uani d . 1 1
O O4 1.5848(3) 0.44149(9) 0.36131(9) 0.0256(3) Uani d . 1 1
N N1 0.5223(3) 0.85992(9) 0.62488(10) 0.0157(3) Uani d . 1 1
N N2 0.7370(3) 0.90552(10) 0.55866(10) 0.0151(3) Uani d . 1 1
N N3 0.9336(3) 0.68443(9) 0.40406(10) 0.0156(3) Uani d . 1 1
N N4 1.0435(3) 0.63333(9) 0.24863(10) 0.0164(3) Uani d . 1 1
N N5 1.4374(3) 0.49076(9) 0.29156(10) 0.0175(3) Uani d . 1 1
C C1 -0.4567(4) 0.65710(13) 1.02022(13) 0.0243(4) Uani d . 1 1
H H1A -0.6064 0.6458 1.0771 0.036 Uiso calc R 1 1
H H1B -0.2590 0.6171 1.0357 0.036 Uiso calc R 1 1
H H1C -0.5361 0.6344 0.9584 0.036 Uiso calc R 1 1
C C2 -0.2144(4) 0.79626(12) 0.92693(12) 0.0178(3) Uani d . 1 1
C C3 -0.0763(4) 0.73140(12) 0.85563(12) 0.0181(3) Uani d . 1 1
H H3A -0.1178 0.6605 0.8593 0.022 Uiso calc R 1 1
C C4 0.1213(4) 0.77065(11) 0.77954(12) 0.0164(3) Uani d . 1 1
H H4A 0.2139 0.7261 0.7311 0.020 Uiso calc R 1 1
C C5 0.1872(4) 0.87453(11) 0.77251(11) 0.0149(3) Uani d . 1 1
C C6 0.0467(4) 0.93826(12) 0.84475(12) 0.0193(3) Uani d . 1 1
H H6A 0.0893 1.0090 0.8415 0.023 Uiso calc R 1 1
C C7 -0.1527(4) 0.90054(12) 0.92063(12) 0.0204(3) Uani d . 1 1
H H7A -0.2477 0.9453 0.9685 0.025 Uiso calc R 1 1
C C8 0.4071(4) 0.91518(11) 0.69559(12) 0.0155(3) Uani d . 1 1
H H8A 0.4658 0.9836 0.6979 0.019 Uiso calc R 1 1
C C9 0.8830(4) 0.84969(11) 0.48733(11) 0.0141(3) Uani d . 1 1
C C10 0.7805(4) 0.74033(11) 0.48597(12) 0.0172(3) Uani d . 1 1
H H10A 0.8265 0.7006 0.5518 0.021 Uiso calc R 1 1
H H10B 0.5534 0.7452 0.4782 0.021 Uiso calc R 1 1
C C11 1.1547(4) 0.60235(11) 0.41596(12) 0.0162(3) Uani d . 1 1
H H11A 1.2447 0.5722 0.4771 0.019 Uiso calc R 1 1
C C12 1.2159(4) 0.57381(11) 0.31963(12) 0.0156(3) Uani d . 1 1
C C13 0.8741(4) 0.70062(11) 0.30221(12) 0.0156(3) Uani d . 1 1
C C14 0.6539(4) 0.78659(12) 0.26004(13) 0.0197(3) Uani d . 1 1
H H14A 0.6200 0.7773 0.1887 0.030 Uiso calc R 1 1
H H14B 0.7403 0.8531 0.2645 0.030 Uiso calc R 1 1
H H14C 0.4563 0.7861 0.2991 0.030 Uiso calc R 1 1
H H1N2 0.792(5) 0.9681(18) 0.5660(16) 0.031(6) Uiso d . 1 1

loop_
_atom_site_aniso_label
_atom_site_aniso_U_11
_atom_site_aniso_U_22
_atom_site_aniso_U_33
_atom_site_aniso_U_12
_atom_site_aniso_U_13
_atom_site_aniso_U_23
O1 0.0275(7) 0.0223(6) 0.0192(6) -0.0081(5) 0.0062(5) -0.0019(4)
O2 0.0186(6) 0.0126(5) 0.0197(5) -0.0047(4) 0.0036(4) -0.0028(4)
O3 0.0346(7) 0.0162(5) 0.0199(6) 0.0018(5) 0.0016(5) -0.0055(4)
O4 0.0341(7) 0.0176(5) 0.0242(6) 0.0067(5) -0.0071(5) -0.0021(5)
N1 0.0165(6) 0.0127(5) 0.0178(6) -0.0019(5) 0.0009(5) -0.0012(5)
N2 0.0173(7) 0.0104(5) 0.0181(6) -0.0040(5) 0.0031(5) -0.0033(5)
N3 0.0200(7) 0.0099(5) 0.0174(6) -0.0032(5) 0.0016(5) -0.0034(4)
N4 0.0195(7) 0.0113(5) 0.0185(6) -0.0022(5) 0.0003(5) -0.0023(5)
N5 0.0228(7) 0.0096(5) 0.0204(7) -0.0017(5) -0.0009(5) -0.0025(5)
C1 0.0275(9) 0.0232(8) 0.0224(8) -0.0092(7) 0.0021(7) 0.0024(6)
C2 0.0183(8) 0.0197(7) 0.0155(7) -0.0027(6) 0.0003(6) -0.0007(6)
C3 0.0219(8) 0.0135(6) 0.0191(7) -0.0031(6) -0.0011(6) -0.0009(5)
C4 0.0175(8) 0.0140(6) 0.0179(7) 0.0000(6) 0.0002(6) -0.0034(5)
C5 0.0151(7) 0.0128(6) 0.0168(7) -0.0007(6) -0.0005(6) -0.0020(5)
C6 0.0232(8) 0.0131(6) 0.0221(8) -0.0024(6) 0.0008(7) -0.0045(6)
C7 0.0231(8) 0.0182(7) 0.0204(8) -0.0022(6) 0.0040(7) -0.0065(6)
C8 0.0173(7) 0.0112(6) 0.0182(7) -0.0009(6) -0.0017(6) -0.0021(5)
C9 0.0153(7) 0.0111(6) 0.0163(7) -0.0014(5) -0.0019(6) -0.0022(5)
C10 0.0223(8) 0.0128(6) 0.0173(7) -0.0046(6) 0.0050(6) -0.0047(5)
C11 0.0205(8) 0.0101(6) 0.0185(7) -0.0034(6) -0.0003(6) -0.0015(5)
C12 0.0178(8) 0.0102(6) 0.0190(7) -0.0023(6) 0.0009(6) -0.0017(5)
C13 0.0188(8) 0.0096(6) 0.0191(7) -0.0035(6) 0.0002(6) -0.0029(5)
C14 0.0229(8) 0.0130(6) 0.0229(8) 0.0016(6) -0.0023(7) -0.0025(6)

loop_
_atom_type_symbol
_atom_type_description
_atom_type_scat_dispersion_real
_atom_type_scat_dispersion_imag
_atom_type_scat_source
C C 0.0033 0.0016 'International Tables Vol C Tables 4.2.6.8 and 6.1.1.4'
H H 0.0000 0.0000 'International Tables Vol C Tables 4.2.6.8 and 6.1.1.4'
N N 0.0061 0.0033 'International Tables Vol C Tables 4.2.6.8 and 6.1.1.4'
O O 0.0106 0.0060 'International Tables Vol C Tables 4.2.6.8 and 6.1.1.4'

loop_
_geom_angle_atom_site_label_1
_geom_angle_atom_site_label_2
_geom_angle_atom_site_label_3
_geom_angle
C2 O1 C1 117.64(13)
C8 N1 N2 115.67(12)
C9 N2 N1 118.95(12)
C9 N2 H1N2 119.3(14)
N1 N2 H1N2 121.5(14)
C11 N3 C13 107.62(12)
C11 N3 C10 125.49(13)
C13 N3 C10 126.83(13)
C13 N4 C12 103.74(13)
O3 N5 O4 124.20(14)
O3 N5 C12 119.08(13)
O4 N5 C12 116.72(13)
O1 C1 H1A 109.5
O1 C1 H1B 109.5
H1A C1 H1B 109.5
O1 C1 H1C 109.5
H1A C1 H1C 109.5
H1B C1 H1C 109.5
O1 C2 C3 124.58(14)
O1 C2 C7 115.76(14)
C3 C2 C7 119.66(14)
C4 C3 C2 119.79(14)
C4 C3 H3A 120.1
C2 C3 H3A 120.1
C3 C4 C5 121.31(14)
C3 C4 H4A 119.3
C5 C4 H4A 119.3
C4 C5 C6 118.03(14)
C4 C5 C8 121.61(13)
C6 C5 C8 120.30(13)
C7 C6 C5 121.39(14)
C7 C6 H6A 119.3
C5 C6 H6A 119.3
C6 C7 C2 119.82(14)
C6 C7 H7A 120.1
C2 C7 H7A 120.1
N1 C8 C5 121.01(13)
N1 C8 H8A 119.5
C5 C8 H8A 119.5
O2 C9 N2 122.86(13)
O2 C9 C10 122.67(13)
N2 C9 C10 114.47(13)
N3 C10 C9 112.56(12)
N3 C10 H10A 109.1
C9 C10 H10A 109.1
N3 C10 H10B 109.1
C9 C10 H10B 109.1
H10A C10 H10B 107.8
C12 C11 N3 103.93(14)
C12 C11 H11A 128.0
N3 C11 H11A 128.0
C11 C12 N4 113.11(14)
C11 C12 N5 125.50(14)
N4 C12 N5 121.40(13)
N4 C13 N3 111.59(14)
N4 C13 C14 125.55(14)
N3 C13 C14 122.82(13)
C13 C14 H14A 109.5
C13 C14 H14B 109.5
H14A C14 H14B 109.5
C13 C14 H14C 109.5
H14A C14 H14C 109.5
H14B C14 H14C 109.5

loop_
_geom_bond_atom_site_label_1
_geom_bond_atom_site_label_2
_geom_bond_distance
O1 C2 1.3599(19)
O1 C1 1.437(2)
O2 C9 1.2340(18)
O3 N5 1.2206(17)
O4 N5 1.2410(18)
N1 C8 1.2825(19)
N1 N2 1.3853(17)
N2 C9 1.3394(19)
N2 H1N2 0.88(2)
N3 C11 1.368(2)
N3 C13 1.376(2)
N3 C10 1.4565(19)
N4 C13 1.3208(19)
N4 C12 1.365(2)
N5 C12 1.4371(19)
C1 H1A 0.9800
C1 H1B 0.9800
C1 H1C 0.9800
C2 C3 1.396(2)
C2 C7 1.399(2)
C3 C4 1.384(2)
C3 H3A 0.9500
C4 C5 1.398(2)
C4 H4A 0.9500
C5 C6 1.399(2)
C5 C8 1.460(2)
C6 C7 1.380(2)
C6 H6A 0.9500
C7 H7A 0.9500
C8 H8A 0.9500
C9 C10 1.5284(19)
C10 H10A 0.9900
C10 H10B 0.9900
C11 C12 1.364(2)
C11 H11A 0.9500
C13 C14 1.485(2)
C14 H14A 0.9800
C14 H14B 0.9800
C14 H14C 0.9800

loop_
_geom_hbond_atom_site_label_D
_geom_hbond_atom_site_label_H
_geom_hbond_atom_site_label_A
_geom_hbond_site_symmetry_A
_geom_hbond_distance_DH
_geom_hbond_distance_HA
_geom_hbond_distance_DA
_geom_hbond_angle_DHA
_geom_hbond_publ_flag
N2 H1N2 O2 2_776 0.88(2) 2.06(2) 2.9372(17) 176(2) yes
C11 H11A O4 2_866 0.95 2.28 3.186(2) 160 yes
C14 H14A O1 1_654 0.98 2.46 3.434(2) 173 yes
C14 H14C Cg1 1_455 0.98 2.74 3.4747(18) 133 yes

loop_
_geom_torsion_atom_site_label_1
_geom_torsion_atom_site_label_2
_geom_torsion_atom_site_label_3
_geom_torsion_atom_site_label_4
_geom_torsion
C8 N1 N2 C9 175.35(14)
C1 O1 C2 C3 5.9(2)
C1 O1 C2 C7 -174.01(15)
O1 C2 C3 C4 -179.73(15)
C7 C2 C3 C4 0.2(3)
C2 C3 C4 C5 0.2(2)
C3 C4 C5 C6 -0.2(2)
C3 C4 C5 C8 176.91(15)
C4 C5 C6 C7 -0.3(2)
C8 C5 C6 C7 -177.45(16)
C5 C6 C7 C2 0.8(3)
O1 C2 C7 C6 179.25(16)
C3 C2 C7 C6 -0.7(3)
N2 N1 C8 C5 -177.68(14)
C4 C5 C8 N1 7.6(2)
C6 C5 C8 N1 -175.37(15)
N1 N2 C9 O2 -178.50(14)
N1 N2 C9 C10 2.3(2)
C11 N3 C10 C9 108.99(16)
C13 N3 C10 C9 -74.30(19)
O2 C9 C10 N3 -2.2(2)
N2 C9 C10 N3 177.07(14)
C13 N3 C11 C12 0.07(16)
C10 N3 C11 C12 177.30(13)
N3 C11 C12 N4 -0.37(17)
N3 C11 C12 N5 179.33(13)
C13 N4 C12 C11 0.52(17)
C13 N4 C12 N5 -179.19(13)
O3 N5 C12 C11 -179.70(15)
O4 N5 C12 C11 -0.2(2)
O3 N5 C12 N4 0.0(2)
O4 N5 C12 N4 179.49(14)
C12 N4 C13 N3 -0.46(16)
C12 N4 C13 C14 177.23(15)
C11 N3 C13 N4 0.26(17)
C10 N3 C13 N4 -176.93(13)
C11 N3 C13 C14 -177.51(14)
C10 N3 C13 C14 5.3(2)
